data_7059267
loop_
_publ_author_name
'Moustafa, Mohamed E.'
'Boyle, Paul D.'
'Puddephatt, Richard J.'

_publ_section_title
;
 Photoswitchable organoplatinum complexes with an azobenzene derivative of
 di-2-pyridylamine
;
_journal_issue 7
_journal_name_full 'New Journal of Chemistry'
_journal_page_first 2882
_journal_page_last 2889
_journal_paper_doi 10.1039/C9NJ05313A
_journal_volume 44
_journal_year 2020
_chemical_formula_sum 'C22 H17 N5'
_chemical_formula_weight 351.40
_space_group_crystal_system monoclinic
_space_group_IT_number 14
_space_group_name_Hall '-P 2yn'
_space_group_name_H-M_alt 'P 1 21/n 1'
_atom_sites_solution_hydrogens geom
_atom_sites_solution_primary direct
_atom_sites_solution_secondary difmap
_audit_block_doi 10.5517/ccdc.csd.cc23cl8c
_audit_creation_method SHELXL-2014
_audit_update_record
;
2019-08-16 deposited with the CCDC.	2020-01-31 downloaded from the CCDC.
;
_cell_angle_alpha 90
_cell_angle_beta 97.956(6)
_cell_angle_gamma 90
_cell_formula_units_Z 4
_cell_length_a 12.048(2)
_cell_length_b 11.0100(18)
_cell_length_c 13.672(2)
_cell_measurement_reflns_used 9427
_cell_measurement_temperature 110
_cell_measurement_theta_max 34.91
_cell_measurement_theta_min 2.52
_cell_volume 1796.1(5)
_computing_cell_refinement SAINT
_computing_data_collection Apex2
_computing_data_reduction SAINT
_computing_molecular_graphics NRCVAX
_computing_publication_material cif2tables.py
_computing_structure_refinement SHELXL-2014
_computing_structure_solution SIR2014
_diffrn_ambient_temperature 110
_diffrn_measured_fraction_theta_full 0.998
_diffrn_measured_fraction_theta_max 0.901
_diffrn_measurement_device_type 'Bruker Kappa Axis Apex2'
_diffrn_measurement_method 'phi and omega scans'
_diffrn_radiation_type MoK\a
_diffrn_radiation_wavelength 0.71073
_diffrn_reflns_av_R_equivalents 0.0351
_diffrn_reflns_av_unetI/netI 0.0253
_diffrn_reflns_Laue_measured_fraction_full 0.998
_diffrn_reflns_Laue_measured_fraction_max 0.901
_diffrn_reflns_limit_h_max 19
_diffrn_reflns_limit_h_min -18
_diffrn_reflns_limit_k_max 18
_diffrn_reflns_limit_k_min -18
_diffrn_reflns_limit_l_max 23
_diffrn_reflns_limit_l_min -22
_diffrn_reflns_number 76005
_diffrn_reflns_point_group_measured_fraction_full 0.998
_diffrn_reflns_point_group_measured_fraction_max 0.901
_diffrn_reflns_theta_full 25.242
_diffrn_reflns_theta_max 37.661
_diffrn_reflns_theta_min 3.009
_diffrn_source 'sealed tube'
_exptl_absorpt_coefficient_mu 0.081
_exptl_absorpt_correction_T_max 0.7474
_exptl_absorpt_correction_T_min 0.7034
_exptl_absorpt_correction_type multi-scan
_exptl_absorpt_process_details SADABS
_exptl_crystal_colour orange
_exptl_crystal_density_diffrn 1.299
_exptl_crystal_description prism
_exptl_crystal_F_000 736
_exptl_crystal_size_max 0.368
_exptl_crystal_size_mid 0.236
_exptl_crystal_size_min 0.216
_refine_diff_density_max 0.608
_refine_diff_density_min -0.439
_refine_diff_density_rms 0.061
_refine_ls_extinction_method none
_refine_ls_goodness_of_fit_ref 1.040
_refine_ls_hydrogen_treatment mixed
_refine_ls_matrix_type full
_refine_ls_number_parameters 338
_refine_ls_number_reflns 8617
_refine_ls_number_restraints 156
_refine_ls_restrained_S_all 1.038
_refine_ls_R_factor_all 0.0821
_refine_ls_R_factor_gt 0.0597
_refine_ls_shift/su_max 0.000
_refine_ls_shift/su_mean 0.000
_refine_ls_structure_factor_coef Fsqd
_refine_ls_weighting_details 'w=1/[\s^2^(Fo^2^)+(0.0923P)^2^+0.5043P] where P=(Fo^2^+2Fc^2^)/3'
_refine_ls_weighting_scheme calc
_refine_ls_wR_factor_gt 0.1620
_refine_ls_wR_factor_ref 0.1794
_reflns_Friedel_coverage 0.000
_reflns_number_gt 6354
_reflns_number_total 8617
_reflns_threshold_expression 'I > 2\s(I)'
_cod_data_source_file c9nj05313a1.cif
_cod_data_source_block dpaa
_cod_depositor_comments
;Adding full bibliography for 7059267--7059270.cif.

 Adding full bibliography for 7059267--7059270.cif.
;
_cod_original_cell_volume 1796.2(6)
_cod_original_sg_symbol_H-M 'P 21/n'
_cod_database_code 7059267
_shelx_space_group_comment
;
The symmetry employed for this shelxl refinement is uniquely defined
by the following loop, which should always be used as a source of
symmetry information in preference to the above space-group names.
They are only intended as comments.
;
_shelx_estimated_absorpt_t_min 0.971
_shelx_estimated_absorpt_t_max 0.983
_shelxl_version_number 2014-3

loop_
_space_group_symop_operation_xyz
'x, y, z'
'-x+1/2, y+1/2, -z+1/2'
'-x, -y, -z'
'x-1/2, -y-1/2, z-1/2'

loop_
_atom_site_label
_atom_site_type_symbol
_atom_site_fract_x
_atom_site_fract_y
_atom_site_fract_z
_atom_site_U_iso_or_equiv
_atom_site_adp_type
_atom_site_occupancy
_atom_site_site_symmetry_order
_atom_site_calc_flag
_atom_site_refinement_flags_posn
_atom_site_refinement_flags_adp
_atom_site_refinement_flags_occupancy
_atom_site_disorder_assembly
_atom_site_disorder_group
N1 N 0.40590(8) 0.31987(8) 0.59607(8) 0.02793(18) Uani 1 1 d . U . . .
C1 C 0.50364(10) 0.33179(11) 0.65776(10) 0.0347(2) Uani 1 1 d . U . . .
H1 H 0.5167(16) 0.4079(18) 0.6915(15) 0.049(5) Uiso 1 1 d . . . . .
C2 C 0.58083(9) 0.23903(11) 0.67615(8) 0.0307(2) Uani 1 1 d . U . . .
H2 H 0.6502(14) 0.2500(14) 0.7221(12) 0.033(4) Uiso 1 1 d . . . . .
C3 C 0.55561(10) 0.13015(13) 0.62770(9) 0.0372(3) Uani 1 1 d . U . . .
H3 H 0.6092(17) 0.0652(17) 0.6368(15) 0.056(5) Uiso 1 1 d . . . . .
C4 C 0.45768(10) 0.11688(12) 0.56479(9) 0.0370(3) Uani 1 1 d . U . . .
H4 H 0.435(2) 0.049(3) 0.536(2) 0.098(9) Uiso 1 1 d . . . . .
C5 C 0.38372(8) 0.21257(8) 0.55203(7) 0.02079(16) Uani 1 1 d . U . . .
N2 N 0.28109(7) 0.20041(7) 0.49023(6) 0.02289(16) Uani 1 1 d . . . . .
N3 N 0.18732(8) 0.06042(9) 0.38045(7) 0.02893(19) Uani 1 1 d . U . . .
C6 C 0.13652(11) -0.04750(12) 0.36302(9) 0.0343(2) Uani 1 1 d . U . . .
H6 H 0.1018(17) -0.0648(18) 0.2924(16) 0.055(5) Uiso 1 1 d . . . . .
C7 C 0.12659(13) -0.13292(11) 0.43394(10) 0.0396(3) Uani 1 1 d . U . . .
H7 H 0.0909(18) -0.211(2) 0.4154(16) 0.066(6) Uiso 1 1 d . . . . .
C8 C 0.1712(2) -0.10578(13) 0.52945(13) 0.0741(7) Uani 1 1 d . U . . .
H8 H 0.173(2) -0.163(2) 0.5817(18) 0.076(7) Uiso 1 1 d . . . . .
C9 C 0.2230(2) 0.00520(12) 0.54981(10) 0.0638(6) Uani 1 1 d . U . . .
H9 H 0.260(2) 0.025(2) 0.615(2) 0.089(8) Uiso 1 1 d . . . . .
C10 C 0.22931(9) 0.08501(8) 0.47303(7) 0.02402(18) Uani 1 1 d . U . . .
C11 C 0.22346(7) 0.30379(8) 0.44660(7) 0.01994(16) Uani 1 1 d . . . . .
C12 C 0.10876(8) 0.31571(9) 0.45085(8) 0.02361(18) Uani 1 1 d . . . . .
H12 H 0.0736(14) 0.2520(15) 0.4846(12) 0.035(4) Uiso 1 1 d . . . . .
C13 C 0.04948(8) 0.41281(9) 0.40552(8) 0.02323(18) Uani 1 1 d . . . . .
H13 H -0.0289(13) 0.4200(14) 0.4101(12) 0.030(4) Uiso 1 1 d . . . . .
C14 C 0.10473(7) 0.49935(8) 0.35508(7) 0.02001(16) Uani 1 1 d . . . . .
C15 C 0.21981(8) 0.48946(9) 0.35356(8) 0.02392(18) Uani 1 1 d . . . . .
H15 H 0.2550(15) 0.5543(17) 0.3154(13) 0.043(5) Uiso 1 1 d . . . . .
C16 C 0.27896(8) 0.39222(9) 0.39920(8) 0.02346(18) Uani 1 1 d . . . . .
H16 H 0.3608(14) 0.3847(14) 0.3990(12) 0.033(4) Uiso 1 1 d . . . . .
N4 N 0.05222(7) 0.59834(7) 0.30029(7) 0.02203(16) Uani 1 1 d . . . . .
N5 N -0.05221(7) 0.60293(8) 0.29818(6) 0.02352(16) Uani 1 1 d . . . . .
C17 C -0.10225(8) 0.70157(8) 0.24021(7) 0.02201(17) Uani 0.49(2) 1 d D U P A 1
C18 C -0.2092(3) 0.7317(4) 0.2618(5) 0.0199(7) Uani 0.49(2) 1 d D U P A 1
H18 H -0.2429 0.6864 0.3090 0.024 Uiso 0.49(2) 1 calc R U P A 1
C19 C -0.2650(5) 0.8294(6) 0.2124(5) 0.0275(9) Uani 0.49(2) 1 d D U P A 1
H19 H -0.3381 0.8502 0.2253 0.033 Uiso 0.49(2) 1 calc R U P A 1
C20 C -0.2150(5) 0.8971(5) 0.1442(5) 0.0261(8) Uani 0.49(2) 1 d D U P A 1
H20 H -0.2493 0.9693 0.1165 0.031 Uiso 0.49(2) 1 calc R U P A 1
C21 C -0.1138(6) 0.8569(7) 0.1175(6) 0.0287(10) Uani 0.49(2) 1 d D U P A 1
H21 H -0.0846 0.8956 0.0644 0.034 Uiso 0.49(2) 1 calc R U P A 1
C22 C -0.0540(7) 0.7612(7) 0.1666(5) 0.0224(10) Uani 0.49(2) 1 d D U P A 1
H22 H 0.0170 0.7375 0.1504 0.027 Uiso 0.49(2) 1 calc R U P A 1
C17' C -0.10225(8) 0.70157(8) 0.24021(7) 0.02201(17) Uani 0.51(2) 1 d D U P A 2
C18' C -0.1968(6) 0.7563(10) 0.2674(5) 0.0427(16) Uani 0.51(2) 1 d D U P A 2
H18' H -0.2261 0.7282 0.3243 0.051 Uiso 0.51(2) 1 calc R U P A 2
C19' C -0.2497(8) 0.8514(9) 0.2128(5) 0.0431(15) Uani 0.51(2) 1 d D U P A 2
H19' H -0.3108 0.8927 0.2350 0.052 Uiso 0.51(2) 1 calc R U P A 2
C20' C -0.2118(6) 0.8855(7) 0.1254(6) 0.0426(15) Uani 0.51(2) 1 d D U P A 2
H20' H -0.2532 0.9431 0.0833 0.051 Uiso 0.51(2) 1 calc R U P A 2
C21' C -0.1142(6) 0.8362(8) 0.0990(7) 0.0359(14) Uani 0.51(2) 1 d D U P A 2
H21' H -0.0843 0.8658 0.0428 0.043 Uiso 0.51(2) 1 calc R U P A 2
C22' C -0.0608(7) 0.7429(8) 0.1558(5) 0.0245(12) Uani 0.51(2) 1 d D U P A 2
H22' H 0.0047 0.7070 0.1369 0.029 Uiso 0.51(2) 1 calc R U P A 2

loop_
_atom_site_aniso_label
_atom_site_aniso_U_11
_atom_site_aniso_U_22
_atom_site_aniso_U_33
_atom_site_aniso_U_23
_atom_site_aniso_U_13
_atom_site_aniso_U_12
N1 0.0241(4) 0.0220(4) 0.0365(5) 0.0018(3) -0.0001(3) -0.0001(3)
C1 0.0303(5) 0.0275(5) 0.0438(6) 0.0048(4) -0.0033(4) -0.0055(4)
C2 0.0242(4) 0.0376(5) 0.0277(5) 0.0060(4) -0.0051(4) -0.0024(4)
C3 0.0284(5) 0.0478(7) 0.0321(5) -0.0079(5) -0.0079(4) 0.0167(5)
C4 0.0334(5) 0.0378(6) 0.0344(5) -0.0168(4) -0.0145(4) 0.0206(5)
C5 0.0206(4) 0.0214(4) 0.0194(3) -0.0011(3) -0.0006(3) 0.0051(3)
N2 0.0237(4) 0.0147(3) 0.0273(4) -0.0002(3) -0.0070(3) 0.0024(3)
N3 0.0314(4) 0.0313(4) 0.0225(4) -0.0030(3) -0.0022(3) -0.0070(3)
C6 0.0373(6) 0.0354(5) 0.0280(5) -0.0084(4) -0.0037(4) -0.0098(4)
C7 0.0527(7) 0.0221(5) 0.0411(6) -0.0072(4) -0.0038(5) -0.0088(5)
C8 0.150(2) 0.0255(6) 0.0374(7) 0.0073(5) -0.0209(10) -0.0320(9)
C9 0.1310(17) 0.0240(5) 0.0268(6) 0.0050(4) -0.0229(8) -0.0264(8)
C10 0.0309(5) 0.0157(3) 0.0229(4) -0.0018(3) -0.0054(3) 0.0022(3)
C11 0.0200(4) 0.0161(3) 0.0224(4) -0.0005(3) -0.0018(3) 0.0026(3)
C12 0.0206(4) 0.0227(4) 0.0272(4) 0.0039(3) 0.0020(3) 0.0016(3)
C13 0.0182(4) 0.0238(4) 0.0273(4) 0.0021(3) 0.0020(3) 0.0035(3)
C14 0.0184(3) 0.0164(3) 0.0242(4) -0.0009(3) -0.0008(3) 0.0029(3)
C15 0.0186(4) 0.0194(4) 0.0329(5) 0.0042(3) 0.0001(3) 0.0006(3)
C16 0.0178(4) 0.0205(4) 0.0312(5) 0.0036(3) 0.0002(3) 0.0023(3)
N4 0.0196(3) 0.0171(3) 0.0279(4) -0.0015(3) -0.0019(3) 0.0020(2)
N5 0.0219(4) 0.0259(4) 0.0228(3) 0.0021(3) 0.0029(3) 0.0076(3)
C17 0.0233(4) 0.0216(4) 0.0200(4) -0.0018(3) -0.0011(3) 0.0070(3)
C18 0.0180(11) 0.0201(12) 0.0212(13) -0.0007(8) 0.0016(8) 0.0061(9)
C19 0.0242(13) 0.0275(15) 0.0299(17) 0.0040(12) 0.0005(10) 0.0087(12)
C20 0.0280(15) 0.0191(11) 0.029(2) -0.0021(13) -0.0045(11) 0.0090(10)
C21 0.0278(15) 0.0227(18) 0.034(2) 0.0097(15) 0.0005(13) 0.0020(11)
C22 0.0176(12) 0.0167(19) 0.0316(17) 0.0026(15) -0.0019(12) -0.0025(12)
C17' 0.0233(4) 0.0216(4) 0.0200(4) -0.0018(3) -0.0011(3) 0.0070(3)
C18' 0.053(2) 0.058(3) 0.0174(12) 0.002(2) 0.0064(18) 0.035(2)
C19' 0.052(3) 0.050(3) 0.0255(16) -0.0047(17) -0.0009(18) 0.036(3)
C20' 0.056(2) 0.044(3) 0.027(2) 0.0065(18) 0.0041(15) 0.0283(19)
C21' 0.0375(18) 0.034(3) 0.038(3) 0.012(2) 0.0120(18) 0.0111(18)
C22' 0.0240(18) 0.020(2) 0.0292(15) 0.0005(15) 0.0033(14) -0.0004(14)

loop_
_atom_type_symbol
_atom_type_description
_atom_type_scat_dispersion_real
_atom_type_scat_dispersion_imag
_atom_type_scat_source
C C 0.0033 0.0016 'International Tables Vol C Tables 4.2.6.8 and 6.1.1.4'
H H 0.0000 0.0000 'International Tables Vol C Tables 4.2.6.8 and 6.1.1.4'
N N 0.0061 0.0033 'International Tables Vol C Tables 4.2.6.8 and 6.1.1.4'

loop_
_geom_angle_atom_site_label_1
_geom_angle_atom_site_label_2
_geom_angle_atom_site_label_3
_geom_angle
C5 N1 C1 117.90(9)
N1 C1 C2 123.13(11)
N1 C1 H1 117.0(12)
C2 C1 H1 119.8(12)
C1 C2 C3 117.14(10)
C1 C2 H2 121.2(9)
C3 C2 H2 121.7(9)
C4 C3 C2 120.45(11)
C4 C3 H3 120.5(12)
C2 C3 H3 119.0(12)
C3 C4 C5 119.02(11)
C3 C4 H4 124.5(19)
C5 C4 H4 116.1(19)
N1 C5 C4 122.31(9)
N1 C5 N2 117.39(8)
C4 C5 N2 120.29(9)
C5 N2 C10 120.99(8)
C5 N2 C11 120.98(8)
C10 N2 C11 117.97(7)
C10 N3 C6 117.06(10)
N3 C6 C7 124.41(11)
N3 C6 H6 116.9(11)
C7 C6 H6 118.7(11)
C6 C7 C8 117.58(11)
C6 C7 H7 120.0(13)
C8 C7 H7 122.4(13)
C7 C8 C9 119.32(14)
C7 C8 H8 122.6(15)
C9 C8 H8 117.9(15)
C10 C9 C8 118.73(12)
C10 C9 H9 119.5(16)
C8 C9 H9 121.5(16)
N3 C10 C9 122.91(10)
N3 C10 N2 116.23(9)
C9 C10 N2 120.86(9)
C16 C11 C12 119.70(8)
C16 C11 N2 121.18(8)
C12 C11 N2 119.11(8)
C13 C12 C11 120.41(9)
C13 C12 H12 122.7(10)
C11 C12 H12 116.8(10)
C12 C13 C14 119.74(9)
C12 C13 H13 119.1(9)
C14 C13 H13 121.1(9)
C15 C14 C13 119.79(8)
C15 C14 N4 115.05(8)
C13 C14 N4 125.13(8)
C16 C15 C14 120.28(9)
C16 C15 H15 123.5(10)
C14 C15 H15 116.2(10)
C15 C16 C11 120.01(9)
C15 C16 H16 120.9(9)
C11 C16 H16 119.1(9)
N5 N4 C14 114.50(8)
N4 N5 C17 112.84(8)
C22 C17 C18 121.9(4)
C22 C17 N5 125.0(3)
C18 C17 N5 113.1(2)
C19 C18 C17 118.4(5)
C19 C18 H18 120.8
C17 C18 H18 120.8
C18 C19 C20 120.9(6)
C18 C19 H19 119.5
C20 C19 H19 119.5
C21 C20 C19 118.7(6)
C21 C20 H20 120.7
C19 C20 H20 120.7
C20 C21 C22 121.8(7)
C20 C21 H21 119.1
C22 C21 H21 119.1
C21 C22 C17 117.7(7)
C21 C22 H22 121.2
C17 C22 H22 121.2
C19' C18' H18' 119.4
C20' C19' C18' 119.0(6)
C20' C19' H19' 120.5
C18' C19' H19' 120.5
C21' C20' C19' 120.7(7)
C21' C20' H20' 119.7
C19' C20' H20' 119.7
C20' C21' C22' 119.1(8)
C20' C21' H21' 120.4
C22' C21' H21' 120.4
C21' C22' H22' 119.6

loop_
_geom_bond_atom_site_label_1
_geom_bond_atom_site_label_2
_geom_bond_distance
N1 C5 1.3360(13)
N1 C1 1.3566(15)
C1 C2 1.3807(17)
C1 H1 0.959(19)
C2 C3 1.3829(18)
C2 H2 0.981(16)
C3 C4 1.3683(16)
C3 H3 0.96(2)
C4 C5 1.3753(14)
C4 H4 0.87(3)
C5 N2 1.4041(12)
N2 C10 1.4207(12)
N2 C11 1.4208(11)
N3 C10 1.3245(13)
N3 C6 1.3427(15)
C6 C7 1.3678(19)
C6 H6 1.02(2)
C7 C8 1.374(2)
C7 H7 0.98(2)
C8 C9 1.3828(19)
C8 H8 0.95(3)
C9 C10 1.3791(17)
C9 H9 0.96(3)
C11 C16 1.3911(13)
C11 C12 1.3974(13)
C12 C13 1.3837(13)
C12 H12 0.969(17)
C13 C14 1.3977(14)
C13 H13 0.958(16)
C14 C15 1.3938(13)
C14 N4 1.4206(12)
C15 C16 1.3859(13)
C15 H15 1.010(18)
C16 H16 0.990(16)
N4 N5 1.2556(12)
N5 C17 1.4279(12)
C17 C22 1.394(3)
C17 C18 1.401(3)
C18 C19 1.393(3)
C18 H18 0.9500
C19 C20 1.394(3)
C19 H19 0.9500
C20 C21 1.393(3)
C20 H20 0.9500
C21 C22 1.394(3)
C21 H21 0.9500
C22 H22 0.9500
C18' C19' 1.388(3)
C18' H18' 0.9500
C19' C20' 1.388(4)
C19' H19' 0.9500
C20' C21' 1.388(3)
C20' H20' 0.9500
C21' C22' 1.390(3)
C21' H21' 0.9500
C22' H22' 0.9500

loop_
_geom_hbond_atom_site_label_D
_geom_hbond_atom_site_label_H
_geom_hbond_atom_site_label_A
_geom_hbond_distance_DH
_geom_hbond_distance_HA
_geom_hbond_distance_DA
_geom_hbond_angle_DHA
_geom_hbond_site_symmetry_A
C7 H7 N4 0.98(2) 2.62(2) 3.5275(15) 153.1(17) 1_545
C18 H18 N1 0.95 2.50 3.315(4) 143.9 3_566

loop_
_geom_torsion_atom_site_label_1
_geom_torsion_atom_site_label_2
_geom_torsion_atom_site_label_3
_geom_torsion_atom_site_label_4
_geom_torsion
C5 N1 C1 C2 0.57(19)
N1 C1 C2 C3 0.6(2)
C1 C2 C3 C4 -0.2(2)
C2 C3 C4 C5 -1.3(2)
C1 N1 C5 C4 -2.18(17)
C1 N1 C5 N2 178.48(10)
C3 C4 C5 N1 2.6(2)
C3 C4 C5 N2 -178.10(12)
N1 C5 N2 C10 -154.05(10)
C4 C5 N2 C10 26.60(16)
N1 C5 N2 C11 23.08(14)
C4 C5 N2 C11 -156.27(11)
C10 N3 C6 C7 -0.7(2)
N3 C6 C7 C8 0.4(3)
C6 C7 C8 C9 0.3(3)
C7 C8 C9 C10 -0.7(4)
C6 N3 C10 C9 0.3(2)
C6 N3 C10 N2 -179.00(10)
C8 C9 C10 N3 0.4(3)
C8 C9 C10 N2 179.62(19)
C5 N2 C10 N3 -136.21(10)
C11 N2 C10 N3 46.58(14)
C5 N2 C10 C9 44.51(18)
C11 N2 C10 C9 -132.70(15)
C5 N2 C11 C16 47.77(14)
C10 N2 C11 C16 -135.01(10)
C5 N2 C11 C12 -132.83(10)
C10 N2 C11 C12 44.38(13)
C16 C11 C12 C13 2.06(15)
N2 C11 C12 C13 -177.34(9)
C11 C12 C13 C14 0.09(15)
C12 C13 C14 C15 -2.12(15)
C12 C13 C14 N4 175.66(9)
C13 C14 C15 C16 2.01(15)
N4 C14 C15 C16 -175.99(9)
C14 C15 C16 C11 0.15(16)
C12 C11 C16 C15 -2.18(15)
N2 C11 C16 C15 177.21(9)
C15 C14 N4 N5 176.68(9)
C13 C14 N4 N5 -1.19(14)
C14 N4 N5 C17 -178.36(8)
N4 N5 C17 C22 21.4(5)
N4 N5 C17 C18 -160.8(2)
C22 C17 C18 C19 -4.3(8)
N5 C17 C18 C19 177.8(5)
C17 C18 C19 C20 -1.1(9)
C18 C19 C20 C21 7.5(10)
C19 C20 C21 C22 -9.0(10)
C20 C21 C22 C17 3.8(11)
C18 C17 C22 C21 3.0(9)
N5 C17 C22 C21 -179.4(5)
C18' C19' C20' C21' -8.1(12)
C19' C20' C21' C22' 6.6(12)
